data_7218808
loop_
_publ_author_name
'Wang, Jian-Rong'
'Ye, Chanjuan'
'Zhu, Bingqing'
'Zhou, Chun'
'Mei, Xuefeng'

_publ_section_title
;
 Pharmaceutical cocrystals of the anti-tuberculosis drug pyrazinamide with
 dicarboxylic and tricarboxylic acids
;
_journal_issue 4
_journal_name_full CrystEngComm
_journal_page_first 747
_journal_paper_doi 10.1039/C4CE02044H
_journal_volume 17
_journal_year 2015
_chemical_formula_sum 'C11 H11 N3 O7'
_chemical_formula_weight 297.23
_chemical_name_common 4
_chemical_name_systematic
;
 ?
;
_space_group_IT_number 2
_symmetry_cell_setting triclinic
_symmetry_space_group_name_Hall '-P 1'
_symmetry_space_group_name_H-M 'P -1'
_atom_sites_solution_hydrogens geom
_atom_sites_solution_primary direct
_atom_sites_solution_secondary difmap
_audit_creation_method SHELXL-97
_cell_angle_alpha 92.328(16)
_cell_angle_beta 101.006(15)
_cell_angle_gamma 92.647(17)
_cell_formula_units_Z 2
_cell_length_a 5.0630(11)
_cell_length_b 10.312(3)
_cell_length_c 12.716(3)
_cell_measurement_temperature 296(2)
_cell_volume 650.2(3)
_computing_cell_refinement 'Bruker SAINT'
_computing_data_collection 'Bruker APEX2'
_computing_data_reduction 'Bruker SAINT'
_computing_molecular_graphics 'Bruker SHELXTL'
_computing_publication_material 'Bruker SHELXTL'
_computing_structure_refinement 'SHELXL-97 (Sheldrick, 2008)'
_computing_structure_solution 'SHELXS-97 (Sheldrick, 2008)'
_diffrn_ambient_temperature 296(2)
_diffrn_measured_fraction_theta_full 0.998
_diffrn_measured_fraction_theta_max 0.998
_diffrn_measurement_device_type 'Bruker APEX-II CCD'
_diffrn_measurement_method 'phi and omega scans'
_diffrn_radiation_monochromator graphite
_diffrn_radiation_source 'fine-focus sealed tube'
_diffrn_radiation_type MoK\a
_diffrn_radiation_wavelength 0.71073
_diffrn_reflns_av_R_equivalents 0.0399
_diffrn_reflns_av_sigmaI/netI 0.0418
_diffrn_reflns_limit_h_max 6
_diffrn_reflns_limit_h_min -6
_diffrn_reflns_limit_k_max 12
_diffrn_reflns_limit_k_min -12
_diffrn_reflns_limit_l_max 15
_diffrn_reflns_limit_l_min -15
_diffrn_reflns_number 9045
_diffrn_reflns_theta_full 25.00
_diffrn_reflns_theta_max 25.00
_diffrn_reflns_theta_min 1.98
_exptl_absorpt_coefficient_mu 0.129
_exptl_absorpt_correction_T_max 0.9893
_exptl_absorpt_correction_T_min 0.9684
_exptl_absorpt_correction_type multi-scan
_exptl_absorpt_process_details sadabs
_exptl_crystal_colour colorless
_exptl_crystal_density_diffrn 1.523
_exptl_crystal_density_method 'not measured'
_exptl_crystal_description block
_exptl_crystal_F_000 310
_exptl_crystal_size_max 0.15
_exptl_crystal_size_mid 0.10
_exptl_crystal_size_min 0.10
_refine_diff_density_max 0.370
_refine_diff_density_min -0.293
_refine_diff_density_rms 0.076
_refine_ls_extinction_coef 0.019(7)
_refine_ls_extinction_expression Fc^*^=kFc[1+0.001xFc^2^\l^3^/sin(2\q)]^-1/4^
_refine_ls_extinction_method SHELXL
_refine_ls_goodness_of_fit_ref 1.183
_refine_ls_hydrogen_treatment mixed
_refine_ls_matrix_type full
_refine_ls_number_parameters 192
_refine_ls_number_reflns 2270
_refine_ls_number_restraints 0
_refine_ls_restrained_S_all 1.183
_refine_ls_R_factor_all 0.1122
_refine_ls_R_factor_gt 0.0816
_refine_ls_shift/su_max 0.000
_refine_ls_shift/su_mean 0.000
_refine_ls_structure_factor_coef Fsqd
_refine_ls_weighting_details 'calc w=1/[\s^2^(Fo^2^)+(0.0678P)^2^+2.5221P] where P=(Fo^2^+2Fc^2^)/3'
_refine_ls_weighting_scheme calc
_refine_ls_wR_factor_gt 0.2465
_refine_ls_wR_factor_ref 0.2609
_reflns_number_gt 1584
_reflns_number_total 2270
_reflns_threshold_expression >2sigma(I)
_cod_data_source_file c4ce02044h2.cif
_cod_data_source_block C:\Users\JRWang\Desktop\trans\mo_2014074.CIF
_cod_depositor_comments 'Adding full bibliography for 7218806--7218809.cif.'
_cod_original_sg_symbol_H-M P-1
_cod_database_code 7218808

loop_
_symmetry_equiv_pos_as_xyz
'x, y, z'
'-x, -y, -z'

loop_
_atom_site_label
_atom_site_type_symbol
_atom_site_fract_x
_atom_site_fract_y
_atom_site_fract_z
_atom_site_U_iso_or_equiv
_atom_site_adp_type
_atom_site_occupancy
_atom_site_symmetry_multiplicity
_atom_site_calc_flag
_atom_site_refinement_flags
O1 O 1.1362(9) 0.8224(4) -0.0033(4) 0.0554(13) Uani 1 1 d .
O3 O 0.7925(11) 1.0666(4) 0.5911(4) 0.0597(14) Uani 1 1 d .
H3 H 0.8498 1.0820 0.5366 0.090 Uiso 1 1 calc R
O7 O 0.8223(10) 0.5151(5) 0.5771(4) 0.0772(18) Uani 1 1 d .
H5 H 0.7177 0.4780 0.5265 0.116 Uiso 1 1 calc R
O6 O 0.4658(9) 0.6250(5) 0.5861(4) 0.0653(14) Uani 1 1 d .
O2 O 0.9521(12) 0.8733(5) 0.5660(4) 0.0726(16) Uani 1 1 d .
O5 O 0.4514(10) 0.8617(4) 0.8664(4) 0.0580(13) Uani 1 1 d .
H4 H 0.3728 0.8405 0.9144 0.087 Uiso 1 1 calc R
O4 O 0.5747(9) 0.6574(4) 0.8737(3) 0.0497(12) Uani 1 1 d .
N1 N 1.2377(10) 0.6187(5) 0.0384(4) 0.0460(13) Uani 1 1 d .
H1 H 1.3382 0.6119 -0.0088 0.055 Uiso 1 1 calc R
H2 H 1.2167 0.5548 0.0779 0.055 Uiso 1 1 calc R
C8 C 0.7298(11) 0.7929(5) 0.7487(4) 0.0369(13) Uani 1 1 d .
C11 C 0.5781(12) 0.7638(5) 0.8371(5) 0.0383(13) Uani 1 1 d .
C3 C 0.6439(14) 0.7413(7) 0.2800(6) 0.0571(18) Uani 1 1 d .
H7 H 0.5430 0.7420 0.3339 0.069 Uiso 1 1 calc R
N3 N 0.6606(12) 0.8479(6) 0.2266(5) 0.0614(17) Uani 1 1 d .
C2 C 0.8125(14) 0.8406(6) 0.1524(5) 0.0514(17) Uani 1 1 d .
H6 H 0.8324 0.9127 0.1124 0.062 Uiso 1 1 calc R
C1 C 0.9417(11) 0.7300(5) 0.1325(5) 0.0381(13) Uani 1 1 d .
C5 C 1.1166(12) 0.7266(5) 0.0500(5) 0.0401(14) Uani 1 1 d .
C4 C 0.7669(14) 0.6304(7) 0.2602(6) 0.0562(18) Uani 1 1 d .
H8 H 0.7442 0.5583 0.2999 0.067 Uiso 1 1 calc R
N2 N 0.9181(11) 0.6226(5) 0.1858(4) 0.0518(14) Uani 1 1 d .
C6 C 0.8329(13) 0.9464(6) 0.6147(5) 0.0453(15) Uani 1 1 d .
C7 C 0.7128(12) 0.9096(5) 0.7079(5) 0.0416(14) Uani 1 1 d .
H9 H 0.6207 0.9716 0.7394 0.050 Uiso 1 1 calc R
C9 C 0.8724(12) 0.6809(5) 0.7117(4) 0.0383(13) Uani 1 1 d .
H11 H 0.9195 0.6239 0.7704 0.046 Uiso 1 1 calc R
H10 H 1.0383 0.7135 0.6921 0.046 Uiso 1 1 calc R
C10 C 0.7051(12) 0.6041(5) 0.6174(5) 0.0412(14) Uani 1 1 d .

loop_
_atom_site_aniso_label
_atom_site_aniso_U_11
_atom_site_aniso_U_22
_atom_site_aniso_U_33
_atom_site_aniso_U_23
_atom_site_aniso_U_13
_atom_site_aniso_U_12
O1 0.062(3) 0.048(3) 0.068(3) 0.018(2) 0.034(2) 0.012(2)
O3 0.083(3) 0.045(3) 0.066(3) 0.018(2) 0.045(3) 0.018(2)
O7 0.063(3) 0.090(4) 0.070(3) -0.041(3) -0.004(3) 0.030(3)
O6 0.049(3) 0.075(3) 0.068(3) -0.019(3) 0.003(2) 0.015(2)
O2 0.111(4) 0.054(3) 0.074(3) 0.017(2) 0.063(3) 0.025(3)
O5 0.081(3) 0.046(3) 0.062(3) 0.016(2) 0.045(3) 0.017(2)
O4 0.061(3) 0.042(2) 0.054(3) 0.012(2) 0.028(2) 0.007(2)
N1 0.054(3) 0.040(3) 0.053(3) 0.008(2) 0.027(3) 0.008(2)
C8 0.038(3) 0.038(3) 0.035(3) -0.002(2) 0.008(2) 0.000(2)
C11 0.044(3) 0.033(3) 0.040(3) 0.006(3) 0.010(3) 0.004(2)
C3 0.058(4) 0.068(5) 0.052(4) 0.007(3) 0.025(3) 0.010(4)
N3 0.075(4) 0.058(4) 0.063(4) 0.008(3) 0.039(3) 0.020(3)
C2 0.068(4) 0.040(3) 0.050(4) 0.007(3) 0.020(3) 0.010(3)
C1 0.036(3) 0.039(3) 0.039(3) 0.004(3) 0.008(3) 0.004(2)
C5 0.048(4) 0.036(3) 0.037(3) 0.003(3) 0.012(3) 0.004(3)
C4 0.061(4) 0.057(4) 0.062(4) 0.019(3) 0.034(4) 0.013(3)
N2 0.057(3) 0.045(3) 0.062(4) 0.018(3) 0.028(3) 0.015(2)
C6 0.055(4) 0.038(3) 0.050(4) 0.007(3) 0.025(3) 0.009(3)
C7 0.052(4) 0.034(3) 0.045(3) 0.003(3) 0.024(3) 0.003(3)
C9 0.045(3) 0.037(3) 0.033(3) 0.005(2) 0.009(3) 0.005(3)
C10 0.044(4) 0.040(3) 0.043(3) 0.003(3) 0.016(3) 0.011(3)

loop_
_atom_type_symbol
_atom_type_description
_atom_type_scat_dispersion_real
_atom_type_scat_dispersion_imag
_atom_type_scat_source
C C 0.0033 0.0016 'International Tables Vol C Tables 4.2.6.8 and 6.1.1.4'
H H 0.0000 0.0000 'International Tables Vol C Tables 4.2.6.8 and 6.1.1.4'
N N 0.0061 0.0033 'International Tables Vol C Tables 4.2.6.8 and 6.1.1.4'
O O 0.0106 0.0060 'International Tables Vol C Tables 4.2.6.8 and 6.1.1.4'

loop_
_geom_angle_atom_site_label_1
_geom_angle_atom_site_label_2
_geom_angle_atom_site_label_3
_geom_angle
C6 O3 H3 109.5
C10 O7 H5 109.5
C11 O5 H4 109.5
C5 N1 H1 120.0
C5 N1 H2 120.0
H1 N1 H2 120.0
C7 C8 C9 126.7(5)
C7 C8 C11 118.5(5)
C9 C8 C11 114.7(5)
O4 C11 O5 124.9(5)
O4 C11 C8 121.5(5)
O5 C11 C8 113.6(5)
N3 C3 C4 123.5(6)
N3 C3 H7 118.2
C4 C3 H7 118.2
C3 N3 C2 114.8(6)
N3 C2 C1 122.4(6)
N3 C2 H6 118.8
C1 C2 H6 118.8
N2 C1 C2 121.8(5)
N2 C1 C5 117.4(5)
C2 C1 C5 120.8(5)
O1 C5 N1 124.0(5)
O1 C5 C1 119.2(5)
N1 C5 C1 116.8(5)
N2 C4 C3 121.8(6)
N2 C4 H8 119.1
C3 C4 H8 119.1
C4 N2 C1 115.6(5)
O2 C6 O3 124.0(6)
O2 C6 C7 124.1(5)
O3 C6 C7 111.9(5)
C8 C7 C6 123.6(5)
C8 C7 H9 118.2
C6 C7 H9 118.2
C8 C9 C10 112.7(5)
C8 C9 H11 109.1
C10 C9 H11 109.1
C8 C9 H10 109.1
C10 C9 H10 109.1
H11 C9 H10 107.8
O6 C10 O7 123.4(6)
O6 C10 C9 121.0(5)
O7 C10 C9 115.6(5)

loop_
_geom_bond_atom_site_label_1
_geom_bond_atom_site_label_2
_geom_bond_distance
O1 C5 1.232(7)
O3 C6 1.303(7)
O3 H3 0.8200
O7 C10 1.259(7)
O7 H5 0.8200
O6 C10 1.233(7)
O2 C6 1.209(7)
O5 C11 1.300(7)
O5 H4 0.8200
O4 C11 1.209(6)
N1 C5 1.311(7)
N1 H1 0.8600
N1 H2 0.8600
C8 C7 1.329(8)
C8 C9 1.497(7)
C8 C11 1.510(8)
C3 N3 1.324(8)
C3 C4 1.364(9)
C3 H7 0.9300
N3 C2 1.328(8)
C2 C1 1.380(8)
C2 H6 0.9300
C1 N2 1.334(7)
C1 C5 1.496(8)
C4 N2 1.328(8)
C4 H8 0.9300
C6 C7 1.486(8)
C7 H9 0.9300
C9 C10 1.502(8)
C9 H11 0.9700
C9 H10 0.9700

loop_
_geom_torsion_atom_site_label_1
_geom_torsion_atom_site_label_2
_geom_torsion_atom_site_label_3
_geom_torsion_atom_site_label_4
_geom_torsion
C7 C8 C11 O4 176.2(6)
C9 C8 C11 O4 -0.1(8)
C7 C8 C11 O5 -2.3(8)
C9 C8 C11 O5 -178.7(5)
C4 C3 N3 C2 -1.3(11)
C3 N3 C2 C1 0.2(10)
N3 C2 C1 N2 1.1(11)
N3 C2 C1 C5 -178.5(6)
N2 C1 C5 O1 177.6(6)
C2 C1 C5 O1 -2.8(9)
N2 C1 C5 N1 -1.4(8)
C2 C1 C5 N1 178.2(6)
N3 C3 C4 N2 1.1(12)
C3 C4 N2 C1 0.2(10)
C2 C1 N2 C4 -1.2(10)
C5 C1 N2 C4 178.3(6)
C9 C8 C7 C6 1.3(10)
C11 C8 C7 C6 -174.6(6)
O2 C6 C7 C8 1.6(11)
O3 C6 C7 C8 -179.0(6)
C7 C8 C9 C10 -82.8(8)
C11 C8 C9 C10 93.2(6)
C8 C9 C10 O6 -8.6(8)
C8 C9 C10 O7 174.4(5)
